data_7213568
loop_
_publ_author_name
'Jones, Richard H.'
'Knight, Kevin S.'
'Marshall, William G.'
'Clews, John'
'Darton, Richard J.'
'Pyatt, Daniel'
'Coles, Simon J.'
'Horton, Peter N.'

_publ_section_title
;
 Colossal thermal expansion and negative thermal expansion in simple
 halogen bonded complexes
;
_journal_issue 2
_journal_name_full CrystEngComm
_journal_page_first 237
_journal_paper_doi 10.1039/c3ce41909f
_journal_volume 16
_journal_year 2014
_chemical_formula_moiety 'C5 H5 Br1 I1 N1'
_chemical_formula_sum 'C5 H5 Br I N'
_chemical_formula_weight 285.91
_space_group_IT_number 14
_symmetry_cell_setting monoclinic
_symmetry_space_group_name_Hall '-P 2ybc'
_symmetry_space_group_name_H-M 'P 1 21/c 1'
_atom_sites_solution_hydrogens difmap
_atom_sites_solution_primary direct
_cell_angle_alpha 90
_cell_angle_beta 97.706(2)
_cell_angle_gamma 90
_cell_formula_units_Z 4
_cell_length_a 4.3813(2)
_cell_length_b 12.6339(5)
_cell_length_c 14.1942(4)
_cell_measurement_reflns_used 10231
_cell_measurement_temperature 298
_cell_measurement_theta_max 27
_cell_measurement_theta_min 3
_cell_volume 778.59(5)
_computing_cell_refinement 'DENZO (Otwinowski & Minor, 1997) & COLLECT (Hooft, R.W.W., 1998)'
_computing_data_collection 'COLLECT (Hooft, R.W.W., 1998)'
_computing_data_reduction 'DENZO (Otwinowski & Minor, 1997) & COLLECT (Hooft, R.W.W., 1998)'
_computing_molecular_graphics 'CAMERON (Watkin et al., 1996)'
_computing_publication_material 'CRYSTALS (Betteridge et al., 2003)'
_computing_structure_refinement 'CRYSTALS (Betteridge et al., 2003)'
_computing_structure_solution 'SHELXS  (Sheldrick, 2008)'
_diffrn_ambient_temperature 298
_diffrn_detector_area_resol_mean 9.091
_diffrn_measured_fraction_theta_full 0.996
_diffrn_measured_fraction_theta_max 0.996
_diffrn_measurement_device_type 'Bruker-Nonius Roper CCD camera on \k-goniostat'
_diffrn_measurement_method '\f & \w scans'
_diffrn_radiation_monochromator graphite
_diffrn_radiation_source 'Bruker-Nonius FR591 rotating anode'
_diffrn_radiation_type MoK\a
_diffrn_radiation_wavelength 0.71073
_diffrn_reflns_av_R_equivalents 0.050
_diffrn_reflns_limit_h_max 5
_diffrn_reflns_limit_h_min -5
_diffrn_reflns_limit_k_max 16
_diffrn_reflns_limit_k_min -16
_diffrn_reflns_limit_l_max 17
_diffrn_reflns_limit_l_min -18
_diffrn_reflns_number 8997
_diffrn_reflns_theta_full 27.544
_diffrn_reflns_theta_max 27.544
_diffrn_reflns_theta_min 3.225
_diffrn_standards_number 0
_exptl_absorpt_coefficient_mu 9.150
_exptl_absorpt_correction_T_max 0.09
_exptl_absorpt_correction_T_min 0.05
_exptl_absorpt_correction_type multi-scan
_exptl_absorpt_process_details 'SADABS 2007/2 (Sheldrick, G.M., 2007)'
_exptl_crystal_colour orange
_exptl_crystal_density_diffrn 2.439
_exptl_crystal_density_method 'not measured'
_exptl_crystal_description block
_exptl_crystal_F_000 520
_exptl_crystal_size_max 0.420
_exptl_crystal_size_mid 0.380
_exptl_crystal_size_min 0.260
_refine_diff_density_max 0.59
_refine_diff_density_min -1.16
_refine_ls_extinction_method None
_refine_ls_goodness_of_fit_ref 1.0417
_refine_ls_hydrogen_treatment mixed
_refine_ls_matrix_type full
_refine_ls_number_parameters 93
_refine_ls_number_reflns 1606
_refine_ls_number_restraints 40
_refine_ls_R_factor_all 0.0455
_refine_ls_R_factor_gt 0.0363
_refine_ls_shift/su_max 0.0145432
_refine_ls_shift/su_mean 0.0010232
_refine_ls_structure_factor_coef Fsqd
_refine_ls_weighting_details
;
 Method, part 1, Chebychev polynomial, (Watkin, 1994, Prince, 1982) 
 [weight] = 1.0/[A~0~*T~0~(x)+A~1~*T~1~(x) ... +A~n-1~]*T~n-1~(x)] 
 where A~i~ are the Chebychev coefficients listed below and x= Fcalc/Fmax 
 Method = Robust Weighting (Prince, 1982) 
 W = [weight] * [1-(deltaF/6*sigmaF)^2^]^2^ 
 A~i~ are: 
 49.5 76.6 40.8 11.6 
;
_refine_ls_weighting_scheme calc
_refine_ls_wR_factor_all 0.1079
_refine_ls_wR_factor_gt 0.1009
_refine_ls_wR_factor_ref 0.1079
_reflns_limit_h_max 5
_reflns_limit_h_min -5
_reflns_limit_k_max 16
_reflns_limit_k_min 0
_reflns_limit_l_max 18
_reflns_limit_l_min 0
_reflns_number_gt 1337
_reflns_number_total 1793
_reflns_threshold_expression I>2.0\s(I)
_oxford_diffrn_Wilson_B_factor 4.39
_oxford_diffrn_Wilson_scale 3.57
_oxford_refine_ls_r_factor_ref 0.0455
_oxford_refine_ls_scale 0.5582(16)
_oxford_reflns_number_all 1606
_oxford_reflns_threshold_expression_ref I>-3.0\s(I)
_cod_data_source_file c3ce41909f.txt
_cod_data_source_block 1
_cod_original_sg_symbol_H-M 'P 21/c '
_cod_original_formula_sum 'C5 H5 Br1 I1 N1'
_cod_database_code 7213568

loop_
_symmetry_equiv_pos_as_xyz
x,y,z
-x,-y,-z
x,-y+1/2,z+1/2
-x,y+1/2,-z+1/2

loop_
_atom_site_label
_atom_site_type_symbol
_atom_site_fract_x
_atom_site_fract_y
_atom_site_fract_z
_atom_site_U_iso_or_equiv
_atom_site_occupancy
_atom_site_adp_type
_atom_site_refinement_flags_posn
I1 I 0.21663(9) 0.43230(3) 0.35325(3) 0.0536 1.0000 Uani .
Br1 Br 0.0270(2) 0.57467(6) 0.22238(6) 0.0741 1.0000 Uani .
N1 N 0.3779(10) 0.3054(4) 0.4676(4) 0.0554 1.0000 Uani D
C2 C 0.5365(13) 0.2215(5) 0.4453(5) 0.0649 1.0000 Uani D
C3 C 0.6254(13) 0.1442(6) 0.5118(6) 0.0835 1.0000 Uani D
C4 C 0.5494(14) 0.1532(6) 0.6009(6) 0.0806 1.0000 Uani D
C5 C 0.3850(15) 0.2406(6) 0.6242(6) 0.0817 1.0000 Uani D
C6 C 0.3089(14) 0.3149(5) 0.5560(5) 0.0664 1.0000 Uani D
H2 H 0.589(3) 0.2155(17) 0.3839(15) 0.080(2) 1.0000 Uiso D
H3 H 0.737(3) 0.0859(15) 0.4953(17) 0.100(2) 1.0000 Uiso D
H4 H 0.607(3) 0.1009(16) 0.6460(16) 0.100(2) 1.0000 Uiso D
H5 H 0.329(3) 0.2487(18) 0.6853(15) 0.098(2) 1.0000 Uiso D
H6 H 0.204(3) 0.3752(15) 0.5713(16) 0.080(2) 1.0000 Uiso D

loop_
_atom_site_aniso_label
_atom_site_aniso_U_11
_atom_site_aniso_U_22
_atom_site_aniso_U_33
_atom_site_aniso_U_23
_atom_site_aniso_U_13
_atom_site_aniso_U_12
I1 0.0512(3) 0.0541(3) 0.0565(3) -0.00337(15) 0.01122(18) 0.00072(15)
Br1 0.0758(5) 0.0722(5) 0.0741(5) 0.0165(3) 0.0094(4) 0.0012(3)
N1 0.058(3) 0.054(3) 0.055(3) -0.005(2) 0.009(2) 0.001(2)
C2 0.072(4) 0.061(4) 0.062(4) -0.008(3) 0.010(3) 0.007(3)
C3 0.092(6) 0.065(4) 0.093(6) -0.002(4) 0.009(4) 0.025(4)
C4 0.087(6) 0.080(5) 0.074(5) 0.024(4) 0.006(4) 0.003(4)
C5 0.103(6) 0.077(5) 0.064(4) 0.002(4) 0.008(4) -0.004(5)
C6 0.089(5) 0.054(3) 0.059(3) -0.006(3) 0.018(3) 0.004(3)

loop_
_atom_type_symbol
_atom_type_scat_dispersion_real
_atom_type_scat_dispersion_imag
_atom_type_scat_Cromer_Mann_a1
_atom_type_scat_Cromer_Mann_b1
_atom_type_scat_Cromer_Mann_a2
_atom_type_scat_Cromer_Mann_b2
_atom_type_scat_Cromer_Mann_a3
_atom_type_scat_Cromer_Mann_b3
_atom_type_scat_Cromer_Mann_a4
_atom_type_scat_Cromer_Mann_b4
_atom_type_scat_Cromer_Mann_c
_atom_type_scat_source
C 0.0033 0.0016 2.3100 20.8439 1.0200 10.2075 1.5886 0.5687 0.8650 51.6512 0.2156 'International Tables Vol C 4.2.6.8 and 6.1.1.4'
H 0.0000 0.0000 0.4930 10.5109 0.3229 26.1257 0.1402 3.1424 0.0408 57.7998 0.0030 'International Tables Vol C 4.2.6.8 and 6.1.1.4'
N 0.0061 0.0033 12.2126 0.0057 3.1322 9.8933 2.0125 28.9975 1.1663 0.5826 -11.5290 'International Tables Vol C 4.2.6.8 and 6.1.1.4'
Br -0.2901 2.4595 17.1789 2.1723 5.2358 16.5796 5.6377 0.2609 3.9851 41.4328 2.9557 'International Tables Vol C 4.2.6.8 and 6.1.1.4'
I -0.4742 1.8119 20.1472 4.3470 18.9949 0.3814 7.5138 27.7660 2.2735 66.8776 4.0712 'International Tables Vol C 4.2.6.8 and 6.1.1.4'

loop_
_geom_angle_atom_site_label_1
_geom_angle_atom_site_label_2
_geom_angle_atom_site_label_3
_geom_angle
_geom_angle_publ_flag
Br1 I1 N1 179.20(11) yes
I1 N1 C2 120.2(4) yes
I1 N1 C6 120.6(4) yes
C2 N1 C6 119.2(6) yes
N1 C2 C3 120.7(7) yes
N1 C2 H2 119.3(14) no
C3 C2 H2 120.0(14) no
C2 C3 C4 119.9(7) yes
C2 C3 H3 119.9(14) no
C4 C3 H3 120.3(14) no
C3 C4 C5 119.5(7) yes
C3 C4 H4 120.3(14) no
C5 C4 H4 120.2(14) no
C4 C5 C6 117.8(7) yes
C4 C5 H5 121.2(14) no
C6 C5 H5 121.0(14) no
C5 C6 N1 123.0(7) yes
C5 C6 H6 118.8(14) no
N1 C6 H6 118.3(14) no

loop_
_geom_bond_atom_site_label_1
_geom_bond_atom_site_label_2
_geom_bond_distance
_geom_bond_publ_flag
I1 Br1 2.6385(9) yes
I1 N1 2.323(5) yes
N1 C2 1.330(8) yes
N1 C6 1.335(9) yes
C2 C3 1.377(11) yes
C2 H2 0.933(19) no
C3 C4 1.355(12) yes
C3 H3 0.932(19) no
C4 C5 1.383(12) yes
C4 H4 0.931(19) no
C5 C6 1.357(10) yes
C5 H5 0.937(19) no
C6 H6 0.930(19) no
